data_8106971
loop_
_publ_author_name
'Liu, Jing'

_publ_section_title
;
 Crystal structure of
 poly[aqua(\m2-2,5-bis(4-pyridyl)-1,3,4-oxadiazole-\k2
 N,N)(\m2-1,3-phenylenediacetato-\k3
 O,O&#x2032;:O&#x2032;&#x2032;)cobalt(II)], C22H18CoN4O6
;
_journal_issue 3
_journal_name_full 'Zeitschrift f\"ur Kristallographie - New Crystal Structures'
_journal_page_first 669
_journal_page_last 671
_journal_paper_doi 10.1515/ncrs-2013-8083
_journal_volume 231
_journal_year 2016
_chemical_formula_sum 'C22 H18 Co N4 O6'
_chemical_formula_weight 493.33
_space_group_IT_number 14
_space_group_name_Hall '-P 2ybc'
_space_group_name_H-M_alt 'P 1 21/c 1'
_symmetry_cell_setting monoclinic
_symmetry_space_group_name_H-M 'P 1 21/c 1'
_atom_sites_solution_hydrogens geom
_atom_sites_solution_primary direct
_atom_sites_solution_secondary difmap
_cell_angle_alpha 90
_cell_angle_beta 95.298(3)
_cell_angle_gamma 90
_cell_formula_units_Z 4
_cell_length_a 8.540(2)
_cell_length_b 11.371(3)
_cell_length_c 23.441(5)
_cell_measurement_reflns_used 1737
_cell_measurement_temperature 293(2)
_cell_measurement_theta_max 22.34
_cell_measurement_theta_min 2.50
_cell_volume 2266.6(9)
_computing_cell_refinement 'Bruker SMART'
_computing_data_collection 'Bruker SMART'
_computing_data_reduction 'Bruker SAINT'
_computing_molecular_graphics 'Bruker SHELXTL'
_computing_publication_material 'Bruker SHELXTL'
_computing_structure_refinement 'SHELXL-97 (Sheldrick, 1997)'
_computing_structure_solution 'SHELXS-97 (Sheldrick, 1990)'
_diffrn_ambient_temperature 293(2)
_diffrn_measured_fraction_theta_full 0.974
_diffrn_measured_fraction_theta_max 0.974
_diffrn_measurement_device_type 'CCD area detector'
_diffrn_measurement_method '\f and \w scans'
_diffrn_radiation_monochromator graphite
_diffrn_radiation_source 'fine-focus sealed tube'
_diffrn_radiation_type MoK\a
_diffrn_radiation_wavelength 0.71073
_diffrn_reflns_av_R_equivalents 0.0504
_diffrn_reflns_av_sigmaI/netI 0.0652
_diffrn_reflns_limit_h_max 7
_diffrn_reflns_limit_h_min -10
_diffrn_reflns_limit_k_max 13
_diffrn_reflns_limit_k_min -13
_diffrn_reflns_limit_l_max 21
_diffrn_reflns_limit_l_min -28
_diffrn_reflns_number 10014
_diffrn_reflns_theta_full 25.50
_diffrn_reflns_theta_max 25.50
_diffrn_reflns_theta_min 2.50
_diffrn_standards_number 0
_exptl_absorpt_coefficient_mu 0.803
_exptl_absorpt_correction_T_max 0.8125
_exptl_absorpt_correction_T_min 0.7344
_exptl_absorpt_correction_type multi-scan
_exptl_absorpt_process_details sadabs
_exptl_crystal_colour pink
_exptl_crystal_density_diffrn 1.446
_exptl_crystal_density_method 'not measured'
_exptl_crystal_description block
_exptl_crystal_F_000 1012
_exptl_crystal_size_max 0.41
_exptl_crystal_size_mid 0.38
_exptl_crystal_size_min 0.27
_refine_diff_density_max 0.546
_refine_diff_density_min -0.465
_refine_diff_density_rms 0.081
_refine_ls_extinction_method none
_refine_ls_goodness_of_fit_ref 1.093
_refine_ls_hydrogen_treatment constr
_refine_ls_matrix_type full
_refine_ls_number_parameters 298
_refine_ls_number_reflns 4119
_refine_ls_number_restraints 0
_refine_ls_restrained_S_all 1.093
_refine_ls_R_factor_all 0.0955
_refine_ls_R_factor_gt 0.0652
_refine_ls_shift/su_max 0.000
_refine_ls_shift/su_mean 0.000
_refine_ls_structure_factor_coef Fsqd
_refine_ls_weighting_details 'calc w=1/[\s^2^(Fo^2^)+(0.0738P)^2^+2.8382P] where P=(Fo^2^+2Fc^2^)/3'
_refine_ls_weighting_scheme calc
_refine_ls_wR_factor_gt 0.1583
_refine_ls_wR_factor_ref 0.1743
_reflns_number_gt 2941
_reflns_number_total 4119
_reflns_threshold_expression >2\s(I)
_cod_data_source_file suppl_ncrs-2013-8083_suppl.cif
_cod_data_source_block a
_cod_depositor_comments
;
The following automatic conversions were performed:

data item '_symmetry_cell_setting' value 'Monoclinic' was changed to
'monoclinic' in accordance with the built-in table derived from the
CIF Core dictionary named 'cif_core.dic' version 2.4.5 last updated
on 2014-11-21.

Automatic conversion script
Id: cif_fix_values 8738 2021-04-28 16:35:53Z antanas 
;
_cod_original_sg_symbol_H-M P2(1)/c
_cod_database_code 8106971

loop_
_symmetry_equiv_pos_as_xyz
'x, y, z'
'-x, y+1/2, -z+1/2'
'-x, -y, -z'
'x, -y-1/2, z-1/2'

loop_
_atom_site_label
_atom_site_type_symbol
_atom_site_fract_x
_atom_site_fract_y
_atom_site_fract_z
_atom_site_U_iso_or_equiv
_atom_site_adp_type
_atom_site_occupancy
_atom_site_symmetry_multiplicity
_atom_site_calc_flag
_atom_site_refinement_flags
_atom_site_disorder_assembly
_atom_site_disorder_group
Co1 Co 0.21718(7) 0.17439(5) 0.04070(3) 0.0323(2) Uani 1 1 d . . .
N1 N 0.3510(5) 0.1105(3) 0.11373(17) 0.0390(10) Uani 1 1 d . . .
N2 N 0.7182(5) -0.0669(3) 0.27765(18) 0.0437(11) Uani 1 1 d . . .
N3 N 0.8147(5) -0.0427(3) 0.32627(17) 0.0409(10) Uani 1 1 d . . .
N4 N 1.0875(5) 0.2477(3) 0.47186(17) 0.0375(10) Uani 1 1 d . . .
O1 O 0.0057(4) 0.1036(3) 0.06601(15) 0.0468(9) Uani 1 1 d . . .
O2 O 0.0767(4) 0.2792(3) 0.09696(14) 0.0369(8) Uani 1 1 d . . .
O3 O -0.4449(6) 0.1640(6) -0.0076(3) 0.116(2) Uani 1 1 d . . .
O4 O -0.6022(4) 0.2879(3) 0.03278(16) 0.0482(9) Uani 1 1 d . . .
O5 O 0.7231(5) 0.1286(4) 0.29538(18) 0.0644(11) Uani 1 1 d . . .
O6W O 0.2850(6) 0.0472(4) -0.01196(18) 0.0897(17) Uani 1 1 d . . .
H1W H 0.2882 -0.0171 -0.0303 0.135 Uiso 1 1 d R . .
H2W H 0.2552 0.0946 -0.0388 0.135 Uiso 1 1 d R . .
C1 C -0.0201(6) 0.1948(4) 0.0938(2) 0.0371(12) Uani 1 1 d . . .
C2 C -0.1698(7) 0.2025(5) 0.1239(3) 0.0538(15) Uani 1 1 d . . .
H2A H -0.2518 0.1594 0.1014 0.065 Uiso 1 1 calc R . .
H2B H -0.1516 0.1631 0.1606 0.065 Uiso 1 1 calc R . .
C3 C -0.2295(6) 0.3247(5) 0.1340(2) 0.0516(14) Uani 1 1 d . . .
C4 C -0.2038(7) 0.3740(6) 0.1880(3) 0.0635(17) Uani 1 1 d . . .
H4 H -0.1490 0.3307 0.2170 0.076 Uiso 1 1 calc R . .
C5 C -0.2557(9) 0.4832(7) 0.2002(4) 0.086(2) Uani 1 1 d . . .
H5 H -0.2333 0.5150 0.2366 0.103 Uiso 1 1 calc R . .
C6 C -0.3413(10) 0.5461(8) 0.1584(5) 0.099(3) Uani 1 1 d . . .
H6 H -0.3810 0.6197 0.1667 0.119 Uiso 1 1 calc R . .
C7 C -0.3682(8) 0.5010(7) 0.1046(4) 0.083(2) Uani 1 1 d . . .
H7 H -0.4254 0.5450 0.0764 0.099 Uiso 1 1 calc R . .
C8 C -0.3119(6) 0.3896(6) 0.0906(3) 0.0570(15) Uani 1 1 d . . .
C9 C -0.3351(7) 0.3437(7) 0.0299(3) 0.078(2) Uani 1 1 d . . .
H9A H -0.2389 0.3051 0.0212 0.093 Uiso 1 1 calc R . .
H9B H -0.3516 0.4102 0.0042 0.093 Uiso 1 1 calc R . .
C10 C -0.4702(7) 0.2585(7) 0.0174(3) 0.0627(17) Uani 1 1 d . . .
C11 C 0.4057(6) 0.0020(4) 0.1240(2) 0.0439(13) Uani 1 1 d . . .
H11 H 0.3738 -0.0570 0.0980 0.053 Uiso 1 1 calc R . .
C12 C 0.5074(6) -0.0280(4) 0.1712(2) 0.0435(13) Uani 1 1 d . . .
H12 H 0.5437 -0.1047 0.1763 0.052 Uiso 1 1 calc R . .
C13 C 0.5543(6) 0.0592(4) 0.2109(2) 0.0354(11) Uani 1 1 d . . .
C14 C 0.4953(6) 0.1710(4) 0.2008(2) 0.0383(11) Uani 1 1 d . . .
H14 H 0.5214 0.2311 0.2269 0.046 Uiso 1 1 calc R . .
C15 C 0.3981(6) 0.1931(4) 0.1523(2) 0.0418(12) Uani 1 1 d . . .
H15 H 0.3628 0.2697 0.1458 0.050 Uiso 1 1 calc R . .
C16 C 0.6655(6) 0.0376(4) 0.2610(2) 0.0350(11) Uani 1 1 d . . .
C17 C 0.8156(6) 0.0728(4) 0.3358(2) 0.0355(11) Uani 1 1 d . . .
C18 C 0.9091(6) 0.1330(4) 0.3828(2) 0.0354(11) Uani 1 1 d . . .
C19 C 0.9083(7) 0.2531(4) 0.3879(2) 0.0580(17) Uani 1 1 d . . .
H19 H 0.8482 0.2983 0.3611 0.070 Uiso 1 1 calc R . .
C20 C 0.9960(8) 0.3069(5) 0.4325(3) 0.0589(17) Uani 1 1 d . . .
H20 H 0.9913 0.3884 0.4355 0.071 Uiso 1 1 calc R . .
C21 C 1.0870(6) 0.1319(4) 0.4670(2) 0.0392(12) Uani 1 1 d . . .
H21 H 1.1486 0.0889 0.4943 0.047 Uiso 1 1 calc R . .
C22 C 1.0012(6) 0.0709(4) 0.4242(2) 0.0401(12) Uani 1 1 d . . .
H22 H 1.0049 -0.0108 0.4231 0.048 Uiso 1 1 calc R . .

loop_
_atom_site_aniso_label
_atom_site_aniso_U_11
_atom_site_aniso_U_22
_atom_site_aniso_U_33
_atom_site_aniso_U_23
_atom_site_aniso_U_13
_atom_site_aniso_U_12
Co1 0.0330(4) 0.0316(3) 0.0304(4) -0.0010(3) -0.0071(3) 0.0040(3)
N1 0.042(3) 0.036(2) 0.037(2) -0.0013(18) -0.005(2) 0.0044(19)
N2 0.047(3) 0.042(2) 0.039(3) 0.0018(19) -0.014(2) -0.0007(19)
N3 0.043(3) 0.036(2) 0.040(3) -0.0009(18) -0.012(2) -0.0022(18)
N4 0.042(2) 0.029(2) 0.040(2) 0.0015(18) -0.006(2) 0.0025(17)
O1 0.058(2) 0.0304(18) 0.051(2) -0.0055(16) -0.0008(18) -0.0076(16)
O2 0.0354(19) 0.0334(17) 0.041(2) -0.0034(14) -0.0038(15) -0.0058(14)
O3 0.068(4) 0.141(5) 0.142(5) -0.057(4) 0.016(4) 0.022(3)
O4 0.032(2) 0.057(2) 0.055(2) 0.0085(18) -0.0006(18) 0.0038(17)
O5 0.066(3) 0.058(2) 0.066(3) 0.006(2) -0.010(2) 0.001(2)
O6W 0.122(4) 0.086(3) 0.053(3) -0.032(2) -0.034(3) 0.060(3)
C1 0.040(3) 0.030(2) 0.039(3) -0.001(2) -0.004(2) -0.009(2)
C2 0.054(4) 0.054(3) 0.053(4) 0.000(3) 0.006(3) -0.017(3)
C3 0.030(3) 0.078(4) 0.047(3) -0.006(3) 0.008(3) -0.012(3)
C4 0.050(4) 0.076(4) 0.065(4) -0.015(4) 0.015(3) -0.009(3)
C5 0.072(5) 0.097(6) 0.092(6) -0.036(5) 0.028(5) -0.007(4)
C6 0.075(6) 0.095(6) 0.134(9) -0.026(6) 0.051(6) 0.013(5)
C7 0.046(4) 0.092(6) 0.113(7) 0.017(5) 0.022(4) 0.022(4)
C8 0.029(3) 0.077(4) 0.066(4) 0.002(3) 0.006(3) -0.005(3)
C9 0.030(3) 0.150(7) 0.054(4) 0.013(4) 0.003(3) -0.008(4)
C10 0.041(4) 0.091(5) 0.056(4) 0.003(4) 0.001(3) 0.011(3)
C11 0.051(3) 0.038(3) 0.041(3) 0.001(2) -0.006(3) -0.001(2)
C12 0.045(3) 0.033(3) 0.050(3) 0.005(2) -0.013(3) 0.005(2)
C13 0.033(3) 0.039(3) 0.033(3) 0.004(2) -0.004(2) -0.007(2)
C14 0.039(3) 0.040(3) 0.035(3) -0.003(2) -0.005(2) 0.001(2)
C15 0.041(3) 0.041(3) 0.041(3) -0.004(2) -0.007(2) 0.005(2)
C16 0.038(3) 0.028(2) 0.037(3) 0.001(2) -0.008(2) -0.004(2)
C17 0.035(3) 0.032(2) 0.037(3) 0.004(2) -0.012(2) 0.005(2)
C18 0.034(3) 0.033(2) 0.038(3) 0.000(2) -0.004(2) 0.002(2)
C19 0.081(4) 0.032(3) 0.054(4) 0.002(3) -0.031(3) 0.011(3)
C20 0.080(5) 0.035(3) 0.055(4) 0.000(3) -0.025(3) 0.005(3)
C21 0.035(3) 0.036(2) 0.044(3) 0.005(2) -0.009(2) 0.004(2)
C22 0.038(3) 0.034(2) 0.046(3) 0.001(2) -0.008(2) 0.004(2)

loop_
_atom_type_symbol
_atom_type_description
_atom_type_scat_dispersion_real
_atom_type_scat_dispersion_imag
_atom_type_scat_source
C C 0.0033 0.0016 'International Tables Vol C Tables 4.2.6.8 and 6.1.1.4'
H H 0.0000 0.0000 'International Tables Vol C Tables 4.2.6.8 and 6.1.1.4'
Co Co 0.3494 0.9721 'International Tables Vol C Tables 4.2.6.8 and 6.1.1.4'
N N 0.0061 0.0033 'International Tables Vol C Tables 4.2.6.8 and 6.1.1.4'
O O 0.0106 0.0060 'International Tables Vol C Tables 4.2.6.8 and 6.1.1.4'

loop_
_geom_angle_atom_site_label_1
_geom_angle_atom_site_label_2
_geom_angle_atom_site_label_3
_geom_angle
_geom_angle_site_symmetry_1
_geom_angle_site_symmetry_3
O6W Co1 O4 97.8(2) . 1_655
O6W Co1 N4 89.60(16) . 4_465
O4 Co1 N4 90.72(15) 1_655 4_465
O6W Co1 N1 94.89(16) . .
O4 Co1 N1 86.21(15) 1_655 .
N4 Co1 N1 174.86(15) 4_465 .
O6W Co1 O1 101.52(19) . .
O4 Co1 O1 160.63(14) 1_655 .
N4 Co1 O1 88.42(15) 4_465 .
N1 Co1 O1 93.10(15) . .
O6W Co1 O2 162.15(18) . .
O4 Co1 O2 99.79(13) 1_655 .
N4 Co1 O2 87.34(14) 4_465 .
N1 Co1 O2 89.12(14) . .
O1 Co1 O2 60.84(12) . .
O6W Co1 C1 131.75(19) . .
O4 Co1 C1 130.31(15) 1_655 .
N4 Co1 C1 87.02(16) 4_465 .
N1 Co1 C1 91.82(16) . .
O1 Co1 C1 30.32(13) . .
O2 Co1 C1 30.53(12) . .
C11 N1 C15 116.6(4) . .
C11 N1 Co1 128.6(3) . .
C15 N1 Co1 114.5(3) . .
C16 N2 N3 103.2(4) . .
C17 N3 N2 109.3(4) . .
C21 N4 C20 116.5(4) . .
C21 N4 Co1 119.4(3) . 4_666
C20 N4 Co1 124.0(3) . 4_666
C1 O1 Co1 91.5(3) . .
C1 O2 Co1 86.8(3) . .
C10 O4 Co1 124.3(4) . 1_455
C17 O5 C16 102.4(4) . .
Co1 O6W H1W 161.7 . .
Co1 O6W H2W 85.1 . .
H1W O6W H2W 101.1 . .
O1 C1 O2 120.8(5) . .
O1 C1 C2 119.0(4) . .
O2 C1 C2 120.2(4) . .
O1 C1 Co1 58.1(3) . .
O2 C1 Co1 62.7(3) . .
C2 C1 Co1 176.8(4) . .
C3 C2 C1 115.9(4) . .
C3 C2 H2A 108.3 . .
C1 C2 H2A 108.3 . .
C3 C2 H2B 108.3 . .
C1 C2 H2B 108.3 . .
H2A C2 H2B 107.4 . .
C4 C3 C8 118.8(6) . .
C4 C3 C2 119.4(6) . .
C8 C3 C2 121.9(5) . .
C5 C4 C3 122.4(7) . .
C5 C4 H4 118.8 . .
C3 C4 H4 118.8 . .
C4 C5 C6 119.3(8) . .
C4 C5 H5 120.3 . .
C6 C5 H5 120.3 . .
C7 C6 C5 120.0(8) . .
C7 C6 H6 120.0 . .
C5 C6 H6 120.0 . .
C6 C7 C8 121.7(7) . .
C6 C7 H7 119.2 . .
C8 C7 H7 119.2 . .
C3 C8 C7 117.8(6) . .
C3 C8 C9 121.2(6) . .
C7 C8 C9 121.0(7) . .
C8 C9 C10 115.7(5) . .
C8 C9 H9A 108.3 . .
C10 C9 H9A 108.3 . .
C8 C9 H9B 108.3 . .
C10 C9 H9B 108.3 . .
H9A C9 H9B 107.4 . .
O3 C10 O4 124.0(7) . .
O3 C10 C9 118.6(6) . .
O4 C10 C9 117.4(6) . .
N1 C11 C12 123.8(5) . .
N1 C11 H11 118.1 . .
C12 C11 H11 118.1 . .
C11 C12 C13 118.6(4) . .
C11 C12 H12 120.7 . .
C13 C12 H12 120.7 . .
C14 C13 C12 117.6(4) . .
C14 C13 C16 119.5(4) . .
C12 C13 C16 122.8(4) . .
C15 C14 C13 119.7(5) . .
C15 C14 H14 120.1 . .
C13 C14 H14 120.1 . .
N1 C15 C14 123.7(5) . .
N1 C15 H15 118.2 . .
C14 C15 H15 118.2 . .
N2 C16 O5 114.3(4) . .
N2 C16 C13 124.7(4) . .
O5 C16 C13 121.0(4) . .
N3 C17 O5 110.9(4) . .
N3 C17 C18 125.4(4) . .
O5 C17 C18 123.7(4) . .
C19 C18 C22 116.9(5) . .
C19 C18 C17 121.6(4) . .
C22 C18 C17 121.5(4) . .
C18 C19 C20 120.3(5) . .
C18 C19 H19 119.8 . .
C20 C19 H19 119.8 . .
N4 C20 C19 123.0(5) . .
N4 C20 H20 118.5 . .
C19 C20 H20 118.5 . .
N4 C21 C22 124.3(4) . .
N4 C21 H21 117.9 . .
C22 C21 H21 117.9 . .
C21 C22 C18 119.0(4) . .
C21 C22 H22 120.5 . .
C18 C22 H22 120.5 . .

loop_
_geom_bond_atom_site_label_1
_geom_bond_atom_site_label_2
_geom_bond_distance
_geom_bond_site_symmetry_2
Co1 O6W 2.021(4) .
Co1 O4 2.033(4) 1_655
Co1 N4 2.070(4) 4_465
Co1 N1 2.098(4) .
Co1 O1 2.112(4) .
Co1 O2 2.212(3) .
Co1 C1 2.485(5) .
N1 C11 1.334(6) .
N1 C15 1.340(6) .
N2 C16 1.317(6) .
N2 N3 1.371(5) .
N3 C17 1.332(6) .
N4 C21 1.321(6) .
N4 C20 1.335(6) .
N4 Co1 2.070(4) 4_666
O1 C1 1.255(6) .
O2 C1 1.264(5) .
O3 C10 1.252(8) .
O4 C10 1.260(7) .
O4 Co1 2.033(4) 1_455
O5 C17 1.336(6) .
O5 C16 1.375(6) .
O6W H1W 0.8500 .
O6W H2W 0.8500 .
C1 C2 1.519(8) .
C2 C3 1.507(8) .
C2 H2A 0.9700 .
C2 H2B 0.9700 .
C3 C4 1.383(8) .
C3 C8 1.395(8) .
C4 C5 1.358(9) .
C4 H4 0.9300 .
C5 C6 1.370(11) .
C5 H5 0.9300 .
C6 C7 1.361(11) .
C6 H6 0.9300 .
C7 C8 1.404(9) .
C7 H7 0.9300 .
C8 C9 1.511(9) .
C9 C10 1.514(9) .
C9 H9A 0.9700 .
C9 H9B 0.9700 .
C11 C12 1.384(7) .
C11 H11 0.9300 .
C12 C13 1.393(7) .
C12 H12 0.9300 .
C13 C14 1.380(6) .
C13 C16 1.462(6) .
C14 C15 1.366(7) .
C14 H14 0.9300 .
C15 H15 0.9300 .
C17 C18 1.469(6) .
C18 C19 1.370(7) .
C18 C22 1.386(6) .
C19 C20 1.372(8) .
C19 H19 0.9300 .
C20 H20 0.9300 .
C21 C22 1.374(7) .
C21 H21 0.9300 .
C22 H22 0.9300 .

loop_
_geom_hbond_atom_site_label_D
_geom_hbond_atom_site_label_H
_geom_hbond_atom_site_label_A
_geom_hbond_distance_DH
_geom_hbond_distance_HA
_geom_hbond_distance_DA
_geom_hbond_angle_DHA
_geom_hbond_site_symmetry_A
O6W H2W N4 0.85 2.32 2.883(6) 123.7 4_465
O6W H1W O3 0.85 2.27 2.779(7) 118.7 3

loop_
_geom_torsion_atom_site_label_1
_geom_torsion_atom_site_label_2
_geom_torsion_atom_site_label_3
_geom_torsion_atom_site_label_4
_geom_torsion
_geom_torsion_site_symmetry_1
_geom_torsion_site_symmetry_2
_geom_torsion_site_symmetry_3
_geom_torsion_site_symmetry_4
O6W Co1 N1 C11 -22.3(5) . . . .
O4 Co1 N1 C11 -119.9(5) 1_655 . . .
N4 Co1 N1 C11 -173.3(16) 4_465 . . .
O1 Co1 N1 C11 79.5(5) . . . .
O2 Co1 N1 C11 140.2(4) . . . .
C1 Co1 N1 C11 109.8(5) . . . .
O6W Co1 N1 C15 151.1(4) . . . .
O4 Co1 N1 C15 53.6(4) 1_655 . . .
N4 Co1 N1 C15 0(2) 4_465 . . .
O1 Co1 N1 C15 -107.1(4) . . . .
O2 Co1 N1 C15 -46.3(4) . . . .
C1 Co1 N1 C15 -76.7(4) . . . .
C16 N2 N3 C17 -0.4(6) . . . .
O6W Co1 O1 C1 -176.1(3) . . . .
O4 Co1 O1 C1 0.9(6) 1_655 . . .
N4 Co1 O1 C1 -86.8(3) 4_465 . . .
N1 Co1 O1 C1 88.3(3) . . . .
O2 Co1 O1 C1 1.0(3) . . . .
O6W Co1 O2 C1 8.2(6) . . . .
O4 Co1 O2 C1 178.9(3) 1_655 . . .
N4 Co1 O2 C1 88.6(3) 4_465 . . .
N1 Co1 O2 C1 -95.1(3) . . . .
O1 Co1 O2 C1 -1.0(3) . . . .
Co1 O1 C1 O2 -1.8(5) . . . .
Co1 O1 C1 C2 178.4(4) . . . .
Co1 O2 C1 O1 1.8(5) . . . .
Co1 O2 C1 C2 -178.5(4) . . . .
O6W Co1 C1 O1 5.2(4) . . . .
O4 Co1 C1 O1 -179.6(3) 1_655 . . .
N4 Co1 C1 O1 92.0(3) 4_465 . . .
N1 Co1 C1 O1 -93.0(3) . . . .
O2 Co1 C1 O1 -178.2(5) . . . .
O6W Co1 C1 O2 -176.6(3) . . . .
O4 Co1 C1 O2 -1.4(4) 1_655 . . .
N4 Co1 C1 O2 -89.8(3) 4_465 . . .
N1 Co1 C1 O2 85.2(3) . . . .
O1 Co1 C1 O2 178.2(5) . . . .
O6W Co1 C1 C2 -21(7) . . . .
O4 Co1 C1 C2 154(7) 1_655 . . .
N4 Co1 C1 C2 66(7) 4_465 . . .
N1 Co1 C1 C2 -119(7) . . . .
O1 Co1 C1 C2 -26(7) . . . .
O2 Co1 C1 C2 156(7) . . . .
O1 C1 C2 C3 -154.6(5) . . . .
O2 C1 C2 C3 25.7(8) . . . .
Co1 C1 C2 C3 -129(7) . . . .
C1 C2 C3 C4 -102.1(6) . . . .
C1 C2 C3 C8 78.6(7) . . . .
C8 C3 C4 C5 -0.1(9) . . . .
C2 C3 C4 C5 -179.4(6) . . . .
C3 C4 C5 C6 2.3(11) . . . .
C4 C5 C6 C7 -2.6(12) . . . .
C5 C6 C7 C8 0.8(12) . . . .
C4 C3 C8 C7 -1.7(8) . . . .
C2 C3 C8 C7 177.6(5) . . . .
C4 C3 C8 C9 176.2(5) . . . .
C2 C3 C8 C9 -4.5(8) . . . .
C6 C7 C8 C3 1.4(10) . . . .
C6 C7 C8 C9 -176.6(6) . . . .
C3 C8 C9 C10 82.6(7) . . . .
C7 C8 C9 C10 -99.5(8) . . . .
Co1 O4 C10 O3 17.7(9) 1_455 . . .
Co1 O4 C10 C9 -162.7(4) 1_455 . . .
C8 C9 C10 O3 -130.7(7) . . . .
C8 C9 C10 O4 49.7(9) . . . .
C15 N1 C11 C12 -0.6(8) . . . .
Co1 N1 C11 C12 172.7(4) . . . .
N1 C11 C12 C13 0.9(8) . . . .
C11 C12 C13 C14 0.4(7) . . . .
C11 C12 C13 C16 -177.8(5) . . . .
C12 C13 C14 C15 -1.9(7) . . . .
C16 C13 C14 C15 176.4(5) . . . .
C11 N1 C15 C14 -1.0(8) . . . .
Co1 N1 C15 C14 -175.3(4) . . . .
C13 C14 C15 N1 2.3(8) . . . .
N3 N2 C16 O5 0.6(6) . . . .
N3 N2 C16 C13 -178.8(5) . . . .
C17 O5 C16 N2 -0.6(6) . . . .
C17 O5 C16 C13 178.8(5) . . . .
C14 C13 C16 N2 173.5(5) . . . .
C12 C13 C16 N2 -8.4(8) . . . .
C14 C13 C16 O5 -5.9(7) . . . .
C12 C13 C16 O5 172.3(5) . . . .
N2 N3 C17 O5 0.0(6) . . . .
N2 N3 C17 C18 -177.9(5) . . . .
C16 O5 C17 N3 0.4(6) . . . .
C16 O5 C17 C18 178.3(5) . . . .
N3 C17 C18 C19 177.0(5) . . . .
O5 C17 C18 C19 -0.7(8) . . . .
N3 C17 C18 C22 -3.5(8) . . . .
O5 C17 C18 C22 178.9(5) . . . .
C22 C18 C19 C20 0.0(9) . . . .
C17 C18 C19 C20 179.5(6) . . . .
C21 N4 C20 C19 -2.0(9) . . . .
Co1 N4 C20 C19 -178.5(5) 4_666 . . .
C18 C19 C20 N4 1.5(11) . . . .
C20 N4 C21 C22 1.0(8) . . . .
Co1 N4 C21 C22 177.7(4) 4_666 . . .
N4 C21 C22 C18 0.4(8) . . . .
C19 C18 C22 C21 -0.9(8) . . . .
C17 C18 C22 C21 179.6(5) . . . .
